data_7214337
loop_
_publ_author_name
'Tsymbal, Lyudmila V.'
'Lampeka, Yaroslaw D.'
'Boyko, Vyacheslaw I.'
'Kalchenko, Vitaly I.'
'Shishkina, Svitlana V.'
'Shishkin, Oleg V.'

_publ_section_title
;
 A ladder-type coordination polymer constructed from two macrocyclic units
 -- calix[4]arene tetracarboxylate and azamacrocyclic nickel(ii) complex
;
_journal_issue 18
_journal_name_full CrystEngComm
_journal_page_first 3707
_journal_paper_doi 10.1039/c3ce42279h
_journal_volume 16
_journal_year 2014
_chemical_formula_sum 'C161 H265 N27 Ni3 O34'
_chemical_formula_weight 3299.13
_chemical_name_systematic
; 
 ? 
;
_space_group_IT_number 2
_symmetry_cell_setting triclinic
_symmetry_space_group_name_Hall '-P 1'
_symmetry_space_group_name_H-M 'P -1'
_atom_sites_solution_hydrogens difmap
_atom_sites_solution_primary direct
_atom_sites_solution_secondary difmap
_audit_creation_method SHELXL-97
_cell_angle_alpha 78.225(3)
_cell_angle_beta 84.909(3)
_cell_angle_gamma 70.031(3)
_cell_formula_units_Z 1
_cell_length_a 12.9588(4)
_cell_length_b 15.3239(5)
_cell_length_c 24.3358(9)
_cell_measurement_reflns_used 17930
_cell_measurement_temperature 100(2)
_cell_measurement_theta_max 32.2
_cell_measurement_theta_min 2.7
_cell_volume 4445.5(3)
_computing_cell_refinement
;
CrysAlis RED, Oxford Diffraction Ltd.,
Version 1.171.27p5 beta (release 01-04-2005 CrysAlis171 .NET)
(compiled Apr  1 2005,17:53:34)
;
_computing_data_collection
;
CrysAlis CCD, Oxford Diffraction Ltd.,
Version 1.171.27p5 beta (release 01-04-2005 CrysAlis171 .NET)
(compiled Apr  1 2005,17:53:34)
;
_computing_data_reduction
;
CrysAlis RED, Oxford Diffraction Ltd.,
Version 1.171.27p5 beta (release 01-04-2005 CrysAlis171 .NET)
(compiled Apr  1 2005,17:53:34)
;
_computing_molecular_graphics 'XP (Siemens, 1998)'
_computing_publication_material 'SHELXTL (Sheldrick, 1998)'
_computing_structure_refinement 'SHELXTL (Sheldrick, 1998)'
_computing_structure_solution 'SHELXTL (Sheldrick, 1998)'
_diffrn_ambient_temperature 100(2)
_diffrn_detector_area_resol_mean 16.1827
_diffrn_measured_fraction_theta_full 0.961
_diffrn_measured_fraction_theta_max 0.961
_diffrn_measurement_device_type Xcalibur"3
_diffrn_measurement_method \w-scans
_diffrn_radiation_monochromator graphite
_diffrn_radiation_source 'Enhance (Mo) X-ray Source'
_diffrn_radiation_type MoK\a
_diffrn_radiation_wavelength 0.71073
_diffrn_reflns_av_R_equivalents 0.0325
_diffrn_reflns_av_sigmaI/netI 0.0490
_diffrn_reflns_limit_h_max 15
_diffrn_reflns_limit_h_min -15
_diffrn_reflns_limit_k_max 18
_diffrn_reflns_limit_k_min -18
_diffrn_reflns_limit_l_max 28
_diffrn_reflns_limit_l_min -28
_diffrn_reflns_number 43396
_diffrn_reflns_theta_full 25.00
_diffrn_reflns_theta_max 25.00
_diffrn_reflns_theta_min 2.76
_diffrn_standards_interval_count 50
_diffrn_standards_number 2
_exptl_absorpt_coefficient_mu 0.391
_exptl_absorpt_correction_T_max 0.9260
_exptl_absorpt_correction_T_min 0.8918
_exptl_absorpt_correction_type multi-scan
_exptl_absorpt_process_details
;
CrysAlis RED, Oxford Diffraction Ltd.,
Version 1.171.27p5 beta (release 01-04-2005 CrysAlis171 .NET)
(compiled Apr  1 2005,17:53:34)
Empirical absorption correction using spherical harmonics,
 implemented in SCALE3 ABSPACK scaling algorithm.
;
_exptl_crystal_colour colourless
_exptl_crystal_density_diffrn 1.232
_exptl_crystal_density_method 'not measured'
_exptl_crystal_description block
_exptl_crystal_F_000 1776
_exptl_crystal_size_max 0.30
_exptl_crystal_size_mid 0.30
_exptl_crystal_size_min 0.20
_refine_diff_density_max 1.523
_refine_diff_density_min -0.980
_refine_diff_density_rms 0.106
_refine_ls_extinction_method none
_refine_ls_goodness_of_fit_ref 0.999
_refine_ls_hydrogen_treatment constr
_refine_ls_matrix_type full
_refine_ls_number_parameters 1115
_refine_ls_number_reflns 15046
_refine_ls_number_restraints 131
_refine_ls_restrained_S_all 1.335
_refine_ls_R_factor_all 0.1063
_refine_ls_R_factor_gt 0.0766
_refine_ls_shift/su_max 0.035
_refine_ls_shift/su_mean 0.001
_refine_ls_structure_factor_coef Fsqd
_refine_ls_weighting_details 'calc w=1/[\s^2^(Fo^2^)+(0.1748P)^2^+0.0000P] where P=(Fo^2^+2Fc^2^)/3'
_refine_ls_weighting_scheme calc
_refine_ls_wR_factor_gt 0.2038
_refine_ls_wR_factor_ref 0.2337
_reflns_number_gt 10134
_reflns_number_total 15046
_reflns_threshold_expression >2sigma(I)
_cod_data_source_file c3ce42279h2.cif
_cod_data_source_block 2
_cod_original_sg_symbol_H-M P-1
_cod_database_code 7214337

loop_
_symmetry_equiv_pos_as_xyz
'x, y, z'
'-x, -y, -z'

loop_
_atom_site_label
_atom_site_type_symbol
_atom_site_fract_x
_atom_site_fract_y
_atom_site_fract_z
_atom_site_U_iso_or_equiv
_atom_site_adp_type
_atom_site_occupancy
_atom_site_symmetry_multiplicity
_atom_site_calc_flag
_atom_site_refinement_flags
_atom_site_disorder_assembly
_atom_site_disorder_group
Ni1 Ni 0.75811(4) -0.18058(3) 0.64632(2) 0.03710(12) Uani 1 1 d . . .
Ni2 Ni 0.5000 0.5000 0.5000 0.02648(14) Uani 1 2 d S . .
O1 O 0.79780(16) 0.44218(14) 0.70340(8) 0.0227(5) Uani 1 1 d . . .
O2 O 0.61534(16) 0.35131(14) 0.72204(8) 0.0231(5) Uani 1 1 d . . .
O3 O 0.51063(18) 0.33645(16) 0.62961(10) 0.0336(6) Uani 1 1 d . . .
O4 O 0.52059(19) 0.47672(16) 0.58706(9) 0.0351(6) Uani 1 1 d . . .
O5 O 0.75103(17) 0.14574(14) 0.69911(9) 0.0257(5) Uani 1 1 d . . .
O6 O 0.8417(3) 0.0250(2) 0.61722(13) 0.0623(9) Uani 1 1 d . . .
O7 O 0.7209(2) -0.04234(18) 0.65962(12) 0.0482(7) Uani 1 1 d . . .
O8 O 0.91851(16) 0.22362(14) 0.70067(9) 0.0250(5) Uani 1 1 d . . .
O9 O 0.8746(2) 0.3218(3) 0.55828(13) 0.0745(12) Uani 1 1 d . . .
O10 O 0.76042(19) 0.31247(19) 0.62805(11) 0.0429(7) Uani 1 1 d . . .
H10A H 0.7631 0.2925 0.6629 0.064 Uiso 1 1 calc R . .
O11 O 0.7952(2) -0.32477(16) 0.63581(11) 0.0415(7) Uani 1 1 d . . .
O12 O 0.65792(19) -0.37082(17) 0.67832(12) 0.0436(7) Uani 1 1 d . . .
N1L N 0.6368(3) -0.1899(2) 0.70632(16) 0.0505(9) Uani 1 1 d . . .
H1LC H 0.6371 -0.2519 0.7132 0.061 Uiso 1 1 calc R . .
N2L N 0.7625(4) -0.2220(3) 0.78278(17) 0.0672(12) Uani 1 1 d . . .
N3L N 0.8836(3) -0.2306(2) 0.70085(17) 0.0552(10) Uani 1 1 d . . .
H3LC H 0.9043 -0.2962 0.7077 0.066 Uiso 1 1 calc R . .
N4L N 0.8726(3) -0.1632(2) 0.58548(16) 0.0525(10) Uani 1 1 d . . .
H4LC H 0.8681 -0.1000 0.5793 0.063 Uiso 1 1 calc R . .
N5L N 0.7450(4) -0.1318(3) 0.50858(16) 0.0645(12) Uani 1 1 d . . .
N6L N 0.6290(3) -0.1251(2) 0.59169(16) 0.0514(10) Uani 1 1 d . . .
H6LC H 0.6120 -0.0598 0.5844 0.062 Uiso 1 1 calc R . .
N7L N 0.5378(2) 0.6216(2) 0.49459(13) 0.0360(7) Uani 1 1 d . . .
H7N H 0.5215 0.6567 0.4586 0.043 Uiso 1 1 calc R . .
N8L N 0.6657(2) 0.4334(2) 0.48884(13) 0.0377(8) Uani 1 1 d . . .
H8LC H 0.6959 0.4014 0.5235 0.045 Uiso 1 1 calc R . .
N9L N 0.3585(3) 0.7087(2) 0.53195(13) 0.0422(9) Uani 1 1 d . . .
C1 C 0.9383(2) 0.3871(2) 0.77358(13) 0.0225(7) Uani 1 1 d . . .
C2 C 0.9664(2) 0.3867(2) 0.82768(14) 0.0280(8) Uani 1 1 d . . .
H2 H 1.0416 0.3607 0.8374 0.034 Uiso 1 1 calc R . .
C3 C 0.8891(3) 0.4227(2) 0.86808(14) 0.0316(8) Uani 1 1 d . . .
C4 C 0.7792(2) 0.4563(2) 0.85228(14) 0.0272(8) Uani 1 1 d . . .
H4 H 0.7240 0.4772 0.8796 0.033 Uiso 1 1 calc R . .
C5 C 0.7469(2) 0.4607(2) 0.79868(13) 0.0232(7) Uani 1 1 d . . .
C6 C 0.8277(2) 0.4315(2) 0.75845(13) 0.0218(7) Uani 1 1 d . . .
C7 C 0.6257(2) 0.4949(2) 0.78608(14) 0.0238(7) Uani 1 1 d . . .
H7A H 0.6159 0.5156 0.7450 0.029 Uiso 1 1 calc R . .
H7B H 0.5873 0.5501 0.8041 0.029 Uiso 1 1 calc R . .
C8 C 0.5746(2) 0.4179(2) 0.80729(13) 0.0231(7) Uani 1 1 d . . .
C9 C 0.5306(2) 0.4111(2) 0.86270(14) 0.0255(8) Uani 1 1 d . . .
H9 H 0.5265 0.4587 0.8832 0.031 Uiso 1 1 calc R . .
C10 C 0.4934(2) 0.3378(2) 0.88813(14) 0.0279(8) Uani 1 1 d . . .
C11 C 0.5006(2) 0.2696(2) 0.85683(14) 0.0276(8) Uani 1 1 d . . .
H11 H 0.4754 0.2186 0.8734 0.033 Uiso 1 1 calc R . .
C12 C 0.5431(2) 0.2728(2) 0.80209(13) 0.0249(7) Uani 1 1 d . . .
C13 C 0.5759(2) 0.3500(2) 0.77683(12) 0.0213(7) Uani 1 1 d . . .
C14 C 0.5578(3) 0.1932(2) 0.77071(14) 0.0272(8) Uani 1 1 d . . .
H14A H 0.5607 0.2169 0.7298 0.033 Uiso 1 1 calc R . .
H14B H 0.4945 0.1701 0.7790 0.033 Uiso 1 1 calc R . .
C15 C 0.6632(2) 0.1127(2) 0.78822(13) 0.0261(7) Uani 1 1 d . . .
C16 C 0.6697(3) 0.0547(2) 0.84097(14) 0.0277(8) Uani 1 1 d . . .
H16 H 0.6046 0.0619 0.8635 0.033 Uiso 1 1 calc R . .
C17 C 0.7656(3) -0.0122(2) 0.86196(14) 0.0294(8) Uani 1 1 d . A .
C18 C 0.8604(3) -0.0194(2) 0.82818(15) 0.0312(8) Uani 1 1 d . . .
H18 H 0.9286 -0.0631 0.8423 0.037 Uiso 1 1 calc R . .
C19 C 0.8587(2) 0.0349(2) 0.77510(15) 0.0277(8) Uani 1 1 d . . .
C20 C 0.7568(2) 0.0980(2) 0.75417(13) 0.0241(7) Uani 1 1 d . . .
C21 C 0.9653(3) 0.0245(2) 0.74084(15) 0.0302(8) Uani 1 1 d . . .
H21A H 0.9479 0.0463 0.7005 0.036 Uiso 1 1 calc R . .
H21B H 1.0110 -0.0431 0.7463 0.036 Uiso 1 1 calc R . .
C22 C 1.0309(2) 0.0810(2) 0.75738(14) 0.0263(8) Uani 1 1 d . . .
C23 C 1.1190(3) 0.0370(2) 0.79337(14) 0.0300(8) Uani 1 1 d . . .
H23 H 1.1381 -0.0290 0.8074 0.036 Uiso 1 1 calc R . .
C24 C 1.1805(2) 0.0866(2) 0.80967(13) 0.0267(8) Uani 1 1 d . . .
C25 C 1.1484(2) 0.1835(2) 0.78982(13) 0.0248(7) Uani 1 1 d . . .
H25 H 1.1877 0.2187 0.8013 0.030 Uiso 1 1 calc R . .
C26 C 1.0610(2) 0.2308(2) 0.75384(13) 0.0240(8) Uani 1 1 d . . .
C27 C 1.0046(2) 0.1777(2) 0.73733(13) 0.0222(7) Uani 1 1 d . . .
C28 C 1.0255(2) 0.3367(2) 0.73455(13) 0.0227(7) Uani 1 1 d . . .
H28A H 0.9964 0.3533 0.6962 0.027 Uiso 1 1 calc R . .
H28B H 1.0899 0.3579 0.7332 0.027 Uiso 1 1 calc R . .
C29 C 0.9266(3) 0.4295(3) 0.92444(16) 0.0403(9) Uani 1 1 d . . .
C30 C 0.9901(4) 0.5008(4) 0.9132(2) 0.0776(14) Uani 1 1 d . . .
H30A H 1.0362 0.4921 0.8793 0.116 Uiso 1 1 calc R . .
H30B H 1.0365 0.4900 0.9453 0.116 Uiso 1 1 calc R . .
H30C H 0.9377 0.5653 0.9081 0.116 Uiso 1 1 calc R . .
C31 C 0.8316(4) 0.4550(4) 0.96566(19) 0.0782(16) Uani 1 1 d . . .
H31A H 0.7940 0.4081 0.9711 0.117 Uiso 1 1 calc R . .
H31B H 0.7800 0.5176 0.9509 0.117 Uiso 1 1 calc R . .
H31C H 0.8593 0.4558 1.0017 0.117 Uiso 1 1 calc R . .
C32 C 1.0084(4) 0.3338(4) 0.95199(19) 0.0661(15) Uani 1 1 d . . .
H32A H 0.9753 0.2843 0.9553 0.099 Uiso 1 1 calc R . .
H32B H 1.0263 0.3381 0.9894 0.099 Uiso 1 1 calc R . .
H32C H 1.0757 0.3185 0.9288 0.099 Uiso 1 1 calc R . .
C33 C 0.4422(3) 0.3308(3) 0.94763(16) 0.0394(9) Uani 1 1 d . . .
C34 C 0.4594(4) 0.4024(3) 0.97872(16) 0.0512(12) Uani 1 1 d . . .
H34A H 0.5380 0.3931 0.9794 0.077 Uiso 1 1 calc R . .
H34B H 0.4306 0.3932 1.0173 0.077 Uiso 1 1 calc R . .
H34C H 0.4206 0.4668 0.9593 0.077 Uiso 1 1 calc R . .
C35 C 0.3205(3) 0.3491(3) 0.94406(18) 0.0533(12) Uani 1 1 d . . .
H35A H 0.2891 0.3384 0.9820 0.080 Uiso 1 1 calc R . .
H35B H 0.3090 0.3062 0.9223 0.080 Uiso 1 1 calc R . .
H35C H 0.2845 0.4146 0.9256 0.080 Uiso 1 1 calc R . .
C36 C 0.4945(3) 0.2313(3) 0.98227(17) 0.0508(12) Uani 1 1 d . . .
H36A H 0.5729 0.2192 0.9864 0.076 Uiso 1 1 calc R . .
H36B H 0.4851 0.1843 0.9630 0.076 Uiso 1 1 calc R . .
H36C H 0.4587 0.2270 1.0195 0.076 Uiso 1 1 calc R . .
C37 C 0.7688(3) -0.0783(3) 0.91944(16) 0.0406(10) Uani 1 1 d . . .
C38A C 0.6556(5) -0.0516(5) 0.9522(3) 0.0464(19) Uani 0.60 1 d P A 1
H38A H 0.6349 0.0137 0.9580 0.070 Uiso 0.60 1 calc PR A 1
H38B H 0.6621 -0.0942 0.9887 0.070 Uiso 0.60 1 calc PR A 1
H38C H 0.5991 -0.0575 0.9304 0.070 Uiso 0.60 1 calc PR A 1
C39A C 0.7976(6) -0.1781(4) 0.9124(3) 0.0451(17) Uani 0.60 1 d P A 1
H39A H 0.7436 -0.1831 0.8885 0.068 Uiso 0.60 1 calc PR A 1
H39B H 0.7973 -0.2185 0.9492 0.068 Uiso 0.60 1 calc PR A 1
H39C H 0.8708 -0.1986 0.8949 0.068 Uiso 0.60 1 calc PR A 1
C40A C 0.8504(5) -0.0714(5) 0.9582(2) 0.0398(16) Uani 0.60 1 d P A 1
H40A H 0.8311 -0.0058 0.9632 0.060 Uiso 0.60 1 calc PR A 1
H40B H 0.9245 -0.0920 0.9417 0.060 Uiso 0.60 1 calc PR A 1
H40C H 0.8482 -0.1120 0.9948 0.060 Uiso 0.60 1 calc PR A 1
C38B C 0.7373(16) -0.0190(9) 0.9615(5) 0.086(6) Uani 0.40 1 d P A 2
H38D H 0.6619 0.0242 0.9550 0.128 Uiso 0.40 1 calc PR A 2
H38E H 0.7870 0.0176 0.9590 0.128 Uiso 0.40 1 calc PR A 2
H38F H 0.7415 -0.0586 0.9989 0.128 Uiso 0.40 1 calc PR A 2
C39B C 0.6905(10) -0.1302(9) 0.9146(5) 0.075(4) Uani 0.40 1 d P A 2
H39D H 0.6242 -0.0858 0.8955 0.112 Uiso 0.40 1 calc PR A 2
H39E H 0.6706 -0.1582 0.9522 0.112 Uiso 0.40 1 calc PR A 2
H39F H 0.7261 -0.1803 0.8929 0.112 Uiso 0.40 1 calc PR A 2
C40B C 0.8781(11) -0.1519(9) 0.9269(5) 0.070(4) Uani 0.40 1 d P A 2
H40D H 0.9339 -0.1262 0.9075 0.105 Uiso 0.40 1 calc PR A 2
H40E H 0.8787 -0.2060 0.9111 0.105 Uiso 0.40 1 calc PR A 2
H40F H 0.8941 -0.1724 0.9670 0.105 Uiso 0.40 1 calc PR A 2
C41 C 1.2828(3) 0.0348(3) 0.84604(15) 0.0356(9) Uani 1 1 d . . .
C42 C 1.2627(4) -0.0423(3) 0.8926(2) 0.0618(13) Uani 1 1 d . . .
H42A H 1.2498 -0.0903 0.8756 0.093 Uiso 1 1 calc R . .
H42B H 1.1983 -0.0140 0.9154 0.093 Uiso 1 1 calc R . .
H42C H 1.3272 -0.0717 0.9164 0.093 Uiso 1 1 calc R . .
C43 C 1.3119(3) 0.1028(3) 0.87556(17) 0.0462(11) Uani 1 1 d . . .
H43A H 1.3299 0.1513 0.8473 0.069 Uiso 1 1 calc R . .
H43B H 1.3752 0.0674 0.8995 0.069 Uiso 1 1 calc R . .
H43C H 1.2490 0.1330 0.8986 0.069 Uiso 1 1 calc R . .
C44 C 1.3787(3) -0.0035(4) 0.8076(2) 0.0683(15) Uani 1 1 d . . .
H44A H 1.3649 -0.0502 0.7897 0.102 Uiso 1 1 calc R . .
H44B H 1.4458 -0.0336 0.8295 0.102 Uiso 1 1 calc R . .
H44C H 1.3875 0.0484 0.7787 0.102 Uiso 1 1 calc R . .
C45 C 0.8309(3) 0.5124(2) 0.66477(14) 0.0310(8) Uani 1 1 d . . .
H45A H 0.8398 0.4957 0.6270 0.037 Uiso 1 1 calc R . .
H45B H 0.9038 0.5097 0.6759 0.037 Uiso 1 1 calc R . .
C46 C 0.5622(2) 0.4338(2) 0.68104(13) 0.0237(7) Uani 1 1 d . . .
H46A H 0.6125 0.4710 0.6700 0.028 Uiso 1 1 calc R . .
H46B H 0.4958 0.4738 0.6986 0.028 Uiso 1 1 calc R . .
C47 C 0.5295(2) 0.4111(2) 0.62876(13) 0.0246(8) Uani 1 1 d . . .
C48 C 0.6895(3) 0.1147(2) 0.66439(15) 0.0336(8) Uani 1 1 d . . .
H48A H 0.6619 0.1652 0.6313 0.040 Uiso 1 1 calc R . .
H48B H 0.6251 0.1043 0.6862 0.040 Uiso 1 1 calc R . .
C49 C 0.7581(3) 0.0251(3) 0.64466(15) 0.0369(9) Uani 1 1 d . . .
C50 C 0.9529(3) 0.2246(3) 0.64318(15) 0.0351(9) Uani 1 1 d . . .
H50A H 0.9743 0.1600 0.6349 0.042 Uiso 1 1 calc R . .
H50B H 1.0174 0.2463 0.6358 0.042 Uiso 1 1 calc R . .
C51 C 0.8605(3) 0.2899(3) 0.60627(14) 0.0334(9) Uani 1 1 d . . .
C52 C 0.7533(3) -0.3862(2) 0.66046(14) 0.0296(8) Uani 1 1 d . . .
C1L C 0.6567(4) -0.1684(3) 0.7609(2) 0.0639(14) Uani 1 1 d . . .
H1LA H 0.6474 -0.1004 0.7556 0.077 Uiso 1 1 calc R . .
H1LB H 0.6004 -0.1807 0.7887 0.077 Uiso 1 1 calc R . .
C2L C 0.8558(4) -0.2007(3) 0.7554(2) 0.0651(14) Uani 1 1 d . . .
H2LA H 0.9198 -0.2321 0.7801 0.078 Uiso 1 1 calc R . .
H2LB H 0.8407 -0.1316 0.7498 0.078 Uiso 1 1 calc R . .
C3L C 0.9778(4) -0.2043(3) 0.6692(3) 0.0686(16) Uani 1 1 d . . .
H3LA H 0.9682 -0.1374 0.6694 0.082 Uiso 1 1 calc R . .
H3LB H 1.0482 -0.2445 0.6872 0.082 Uiso 1 1 calc R . .
C4L C 0.9787(4) -0.2188(4) 0.6100(3) 0.0701(16) Uani 1 1 d . . .
H4LA H 1.0373 -0.1990 0.5877 0.084 Uiso 1 1 calc R . .
H4LB H 0.9937 -0.2865 0.6097 0.084 Uiso 1 1 calc R . .
C5L C 0.8533(4) -0.1838(3) 0.5307(2) 0.0645(14) Uani 1 1 d . . .
H5LA H 0.9084 -0.1693 0.5028 0.077 Uiso 1 1 calc R . .
H5LB H 0.8652 -0.2522 0.5354 0.077 Uiso 1 1 calc R . .
C6L C 0.6534(4) -0.1567(3) 0.5375(2) 0.0561(12) Uani 1 1 d . . .
H6LA H 0.6710 -0.2261 0.5438 0.067 Uiso 1 1 calc R . .
H6LB H 0.5877 -0.1272 0.5138 0.067 Uiso 1 1 calc R . .
C7L C 0.5339(3) -0.1463(3) 0.6232(2) 0.0522(12) Uani 1 1 d . . .
H7LA H 0.4647 -0.1046 0.6046 0.063 Uiso 1 1 calc R . .
H7LB H 0.5402 -0.2126 0.6235 0.063 Uiso 1 1 calc R . .
C8L C 0.5325(4) -0.1309(3) 0.6817(2) 0.0615(14) Uani 1 1 d . . .
H8LA H 0.5212 -0.0636 0.6816 0.074 Uiso 1 1 calc R . .
H8LB H 0.4719 -0.1478 0.7038 0.074 Uiso 1 1 calc R . .
C9L C 0.7796(5) -0.3221(4) 0.8008(2) 0.0814(18) Uani 1 1 d . . .
H9LA H 0.7232 -0.3308 0.8290 0.122 Uiso 1 1 calc R . .
H9LB H 0.8524 -0.3538 0.8172 0.122 Uiso 1 1 calc R . .
H9LC H 0.7746 -0.3493 0.7685 0.122 Uiso 1 1 calc R . .
C10L C 0.7242(6) -0.0306(4) 0.4917(2) 0.0797(17) Uani 1 1 d . . .
H10B H 0.6613 -0.0028 0.4667 0.120 Uiso 1 1 calc R . .
H10C H 0.7892 -0.0197 0.4719 0.120 Uiso 1 1 calc R . .
H10D H 0.7082 -0.0012 0.5250 0.120 Uiso 1 1 calc R . .
C11L C 0.7092(3) 0.5120(3) 0.4683(2) 0.0517(12) Uani 1 1 d . . .
H11B H 0.6936 0.5361 0.4279 0.062 Uiso 1 1 calc R . .
H11C H 0.7898 0.4889 0.4727 0.062 Uiso 1 1 calc R . .
C12L C 0.6569(3) 0.5904(3) 0.50080(19) 0.0470(10) Uani 1 1 d . . .
H12A H 0.6756 0.5676 0.5409 0.056 Uiso 1 1 calc R . .
H12B H 0.6844 0.6438 0.4863 0.056 Uiso 1 1 calc R . .
C13L C 0.4748(3) 0.6825(3) 0.53529(16) 0.0424(10) Uani 1 1 d . . .
H13A H 0.4970 0.6484 0.5738 0.051 Uiso 1 1 calc R . .
H13B H 0.4950 0.7406 0.5286 0.051 Uiso 1 1 calc R . .
C14L C 0.3103(3) 0.6346(3) 0.54951(17) 0.0460(11) Uani 1 1 d . . .
H14C H 0.2297 0.6641 0.5529 0.055 Uiso 1 1 calc R . .
H14D H 0.3376 0.5997 0.5872 0.055 Uiso 1 1 calc R . .
C15L C 0.3125(4) 0.7743(3) 0.48109(18) 0.0541(13) Uani 1 1 d . . .
H15A H 0.3481 0.8227 0.4722 0.081 Uiso 1 1 calc R . .
H15B H 0.2334 0.8045 0.4868 0.081 Uiso 1 1 calc R . .
H15C H 0.3250 0.7399 0.4500 0.081 Uiso 1 1 calc R . .
O1SA O 0.8340(3) 0.1817(4) 1.01207(6) 0.1472(19) Uani 1 1 d D . .
N1SA N 0.86009(9) 0.17849(15) 0.91921(4) 0.0377(8) Uani 1 1 d D . .
C1SA C 0.8003(2) 0.2082(2) 0.96468(5) 0.0917(16) Uani 1 1 d D . .
H1SA H 0.7282 0.2523 0.9589 0.110 Uiso 1 1 calc R . .
C2SA C 0.97257(13) 0.1128(2) 0.9220(2) 0.0622(15) Uani 1 1 d D . .
H2SA H 0.9952 0.0925 0.9613 0.093 Uiso 1 1 calc R . .
H2SB H 1.0216 0.1443 0.9003 0.093 Uiso 1 1 calc R . .
H2SC H 0.9764 0.0577 0.9064 0.093 Uiso 1 1 calc R . .
C3SA C 0.8150(2) 0.2151(3) 0.86304(7) 0.0526(12) Uani 1 1 d D . .
H3SA H 0.7391 0.2572 0.8656 0.079 Uiso 1 1 calc R . .
H3SB H 0.8164 0.1623 0.8456 0.079 Uiso 1 1 calc R . .
H3SC H 0.8592 0.2502 0.8401 0.079 Uiso 1 1 calc R . .
O1SB O 0.4843(3) 0.07957(10) 0.58062(10) 0.0766(12) Uani 1 1 d D . .
N1SB N 0.34646(8) 0.16249(7) 0.63352(8) 0.0572(11) Uani 1 1 d D . .
C1SB C 0.44293(13) 0.14648(14) 0.60383(10) 0.0512(12) Uani 1 1 d D . .
H1SB H 0.4804 0.1908 0.6011 0.061 Uiso 1 1 calc R . .
C2SB C 0.3011(5) 0.24956(12) 0.65598(14) 0.104(2) Uani 1 1 d D . .
H2SD H 0.3524 0.2852 0.6480 0.156 Uiso 1 1 calc R . .
H2SE H 0.2897 0.2341 0.6967 0.156 Uiso 1 1 calc R . .
H2SF H 0.2308 0.2878 0.6383 0.156 Uiso 1 1 calc R . .
C3SB C 0.28152(14) 0.09948(13) 0.6411(2) 0.0612(14) Uani 1 1 d D . .
H3SD H 0.3270 0.0384 0.6317 0.092 Uiso 1 1 calc R . .
H3SE H 0.2183 0.1275 0.6163 0.092 Uiso 1 1 calc R . .
H3SF H 0.2556 0.0902 0.6802 0.092 Uiso 1 1 calc R . .
O1SC O 1.03713(16) 0.5741(2) 0.70864(8) 0.1254(19) Uani 1 1 d DU . .
N1SC N 1.20164(9) 0.48985(16) 0.74354(5) 0.0932(17) Uani 1 1 d DU . .
C1SC C 1.09434(11) 0.5422(2) 0.74953(9) 0.113(2) Uani 1 1 d DU . .
H1SC H 1.0645 0.5536 0.7855 0.136 Uiso 1 1 calc R . .
C2SC C 1.28008(19) 0.4461(5) 0.78885(10) 0.187(4) Uani 1 1 d DU . .
H2SG H 1.3392 0.3923 0.7779 0.281 Uiso 1 1 calc R . .
H2SH H 1.2426 0.4241 0.8228 0.281 Uiso 1 1 calc R . .
H2SI H 1.3111 0.4925 0.7963 0.281 Uiso 1 1 calc R . .
C3SC C 1.2427(4) 0.4746(4) 0.68726(8) 0.142(3) Uani 1 1 d DU . .
H3SG H 1.2795 0.4069 0.6880 0.212 Uiso 1 1 calc R . .
H3SH H 1.2950 0.5084 0.6745 0.212 Uiso 1 1 calc R . .
H3SI H 1.1811 0.4983 0.6615 0.212 Uiso 1 1 calc R . .
O1SD O 1.1843(3) -0.08499(14) 0.6401(4) 0.139(5) Uani 0.50 1 d PD . .
N1SD N 1.29007(19) -0.21456(11) 0.68729(4) 0.073(2) Uani 0.50 1 d PD . .
C1SD C 1.2464(3) -0.16355(19) 0.63717(7) 0.086(4) Uani 0.50 1 d PD . .
H1SD H 1.2629 -0.1873 0.6032 0.103 Uiso 0.50 1 calc PR . .
C2SD C 1.2523(7) -0.1750(2) 0.73808(10) 0.098(4) Uani 0.50 1 d PD . .
H2SJ H 1.2072 -0.1084 0.7278 0.148 Uiso 0.50 1 calc PR . .
H2SK H 1.3158 -0.1800 0.7591 0.148 Uiso 0.50 1 calc PR . .
H2SL H 1.2085 -0.2100 0.7615 0.148 Uiso 0.50 1 calc PR . .
C3SD C 1.3719(3) -0.30876(18) 0.6915(5) 0.128(4) Uani 0.50 1 d PD . .
H3SJ H 1.4129 -0.3141 0.6558 0.192 Uiso 0.50 1 calc PR . .
H3SK H 1.3351 -0.3563 0.7000 0.192 Uiso 0.50 1 calc PR . .
H3SL H 1.4227 -0.3191 0.7216 0.192 Uiso 0.50 1 calc PR . .
O1SE O 1.1063(7) -0.18400(9) 0.89492(11) 0.158(5) Uani 0.50 1 d PDU . .
N1SE N 1.24081(12) -0.32124(6) 0.87339(7) 0.115(3) Uani 0.50 1 d PDU . .
C1SE C 1.13952(14) -0.25512(8) 0.87511(10) 0.117(3) Uani 0.50 1 d PDU . .
H1SE H 1.0845 -0.2671 0.8574 0.140 Uiso 0.50 1 calc PR . .
C2SE C 1.25977(15) -0.40181(7) 0.84591(8) 0.152(5) Uani 0.50 1 d PDU . .
H2S1 H 1.3383 -0.4385 0.8463 0.228 Uiso 0.50 1 calc PR . .
H2S2 H 1.2354 -0.3791 0.8070 0.228 Uiso 0.50 1 calc PR . .
H2S3 H 1.2183 -0.4419 0.8660 0.228 Uiso 0.50 1 calc PR . .
C3SE C 1.3357(2) -0.3144(2) 0.89878(17) 0.114(4) Uani 0.50 1 d PDU . .
H3SM H 1.3101 -0.2702 0.9250 0.171 Uiso 0.50 1 calc PR . .
H3SN H 1.3818 -0.2914 0.8692 0.171 Uiso 0.50 1 calc PR . .
H3SO H 1.3786 -0.3768 0.9190 0.171 Uiso 0.50 1 calc PR . .
O1SF O 0.0839(4) 0.3877(5) 0.59964(8) 0.126(4) Uani 0.50 1 d PD . .
N1SF N 0.0219(3) 0.47665(8) 0.51597(5) 0.065(2) Uani 0.50 1 d PD . .
C1SF C 0.0687(5) 0.39271(14) 0.55060(9) 0.077(3) Uani 0.50 1 d PD . .
H1SF H 0.0920 0.3366 0.5353 0.092 Uiso 0.50 1 d PR . .
C2SF C 0.0120(7) 0.4807(7) 0.45615(9) 0.141(6) Uani 0.50 1 d PD . .
H2SP H 0.0447 0.4217 0.4434 0.212 Uiso 0.50 1 d PR . .
H2SQ H -0.0655 0.5038 0.4496 0.212 Uiso 0.50 1 d PR . .
H2SR H 0.0445 0.5258 0.4360 0.212 Uiso 0.50 1 d PR . .
C3SF C -0.0235(8) 0.57035(12) 0.53065(18) 0.084(4) Uani 0.50 1 d PD . .
H3SP H -0.0125 0.5630 0.5701 0.127 Uiso 0.50 1 d PR . .
H3SQ H 0.0092 0.6150 0.5099 0.127 Uiso 0.50 1 d PR . .
H3SR H -0.1008 0.5928 0.5236 0.127 Uiso 0.50 1 d PR . .
O1W O 0.9828(6) -0.0266(8) 0.4474(4) 0.126(3) Uani 0.50 1 d PU . .
H1WA H 1.0433 -0.0269 0.4269 0.189 Uiso 0.50 1 d PRD . .
H1WB H 0.9347 0.0079 0.4209 0.189 Uiso 0.50 1 d PRD . .

loop_
_atom_site_aniso_label
_atom_site_aniso_U_11
_atom_site_aniso_U_22
_atom_site_aniso_U_33
_atom_site_aniso_U_23
_atom_site_aniso_U_13
_atom_site_aniso_U_12
Ni1 0.0404(2) 0.0304(2) 0.0443(3) -0.01235(19) 0.0023(2) -0.01432(18)
Ni2 0.0376(3) 0.0243(3) 0.0207(3) 0.0036(2) -0.0106(2) -0.0163(2)
O1 0.0308(9) 0.0184(9) 0.0186(10) -0.0005(8) -0.0022(8) -0.0089(8)
O2 0.0283(9) 0.0197(9) 0.0193(10) 0.0004(8) -0.0045(8) -0.0067(8)
O3 0.0443(11) 0.0327(11) 0.0293(12) -0.0014(9) -0.0075(10) -0.0206(9)
O4 0.0551(13) 0.0286(11) 0.0234(12) 0.0023(9) -0.0143(10) -0.0171(10)
O5 0.0387(10) 0.0224(10) 0.0202(10) -0.0001(8) -0.0065(9) -0.0163(8)
O6 0.0814(18) 0.0549(15) 0.0592(18) -0.0248(13) 0.0256(15) -0.0322(14)
O7 0.0506(13) 0.0362(12) 0.0656(17) -0.0187(12) 0.0072(13) -0.0211(11)
O8 0.0215(9) 0.0233(10) 0.0289(11) -0.0052(9) -0.0054(8) -0.0045(8)
O9 0.0462(14) 0.130(3) 0.0374(17) 0.0209(18) -0.0078(13) -0.0352(16)
O10 0.0370(12) 0.0531(15) 0.0272(12) -0.0007(11) -0.0030(10) -0.0040(11)
O11 0.0485(13) 0.0257(11) 0.0508(15) -0.0107(10) 0.0141(12) -0.0148(10)
O12 0.0326(11) 0.0296(12) 0.0651(18) -0.0011(12) 0.0038(12) -0.0116(9)
N1L 0.0502(16) 0.0366(15) 0.069(2) -0.0199(15) 0.0216(16) -0.0191(13)
N2L 0.100(3) 0.0497(19) 0.056(2) -0.0131(17) 0.003(2) -0.0306(19)
N3L 0.0578(18) 0.0396(17) 0.072(2) -0.0087(16) -0.0118(18) -0.0194(14)
N4L 0.0522(17) 0.0395(16) 0.071(2) -0.0206(15) 0.0199(16) -0.0214(13)
N5L 0.092(3) 0.055(2) 0.048(2) -0.0161(17) 0.001(2) -0.0238(19)
N6L 0.0599(18) 0.0347(16) 0.062(2) -0.0114(15) -0.0036(17) -0.0170(14)
N7L 0.0530(15) 0.0339(13) 0.0285(15) 0.0031(11) -0.0083(13) -0.0271(11)
N8L 0.0427(15) 0.0341(15) 0.0325(16) 0.0001(12) -0.0121(13) -0.0089(12)
N9L 0.0641(18) 0.0285(14) 0.0303(16) 0.0004(12) -0.0080(14) -0.0125(13)
C1 0.0243(13) 0.0161(13) 0.0290(16) -0.0049(11) 0.0011(12) -0.0093(10)
C2 0.0235(13) 0.0312(15) 0.0309(17) -0.0078(13) -0.0061(13) -0.0087(12)
C3 0.0324(14) 0.0379(16) 0.0295(17) -0.0099(14) -0.0038(13) -0.0152(13)
C4 0.0280(13) 0.0304(15) 0.0296(16) -0.0132(12) 0.0038(13) -0.0145(12)
C5 0.0273(13) 0.0201(13) 0.0244(15) -0.0029(12) -0.0009(12) -0.0114(11)
C6 0.0256(13) 0.0162(13) 0.0248(15) 0.0014(11) -0.0049(12) -0.0101(10)
C7 0.0215(13) 0.0223(14) 0.0264(15) -0.0057(12) -0.0008(12) -0.0050(11)
C8 0.0183(12) 0.0243(14) 0.0250(15) -0.0027(12) -0.0050(12) -0.0051(11)
C9 0.0207(13) 0.0284(15) 0.0267(16) -0.0062(12) -0.0020(12) -0.0060(12)
C10 0.0239(13) 0.0335(16) 0.0273(16) -0.0029(13) -0.0008(12) -0.0122(12)
C11 0.0221(13) 0.0347(16) 0.0260(16) 0.0028(13) -0.0026(12) -0.0136(12)
C12 0.0215(12) 0.0281(15) 0.0257(16) 0.0002(12) -0.0057(12) -0.0105(11)
C13 0.0183(12) 0.0240(14) 0.0181(14) 0.0022(12) -0.0042(11) -0.0050(11)
C14 0.0347(14) 0.0262(14) 0.0237(16) 0.0023(12) -0.0075(13) -0.0164(12)
C15 0.0336(14) 0.0234(13) 0.0286(16) -0.0085(12) -0.0063(13) -0.0150(11)
C16 0.0333(14) 0.0274(15) 0.0265(16) -0.0016(12) -0.0072(13) -0.0155(12)
C17 0.0416(15) 0.0216(14) 0.0289(17) 0.0006(12) -0.0102(14) -0.0161(12)
C18 0.0334(14) 0.0234(15) 0.0385(19) 0.0039(13) -0.0163(14) -0.0131(12)
C19 0.0294(14) 0.0208(13) 0.0379(18) -0.0068(13) -0.0027(13) -0.0133(11)
C20 0.0351(14) 0.0163(12) 0.0258(16) 0.0011(11) -0.0086(13) -0.0159(11)
C21 0.0337(15) 0.0182(14) 0.0401(18) -0.0082(13) -0.0015(14) -0.0088(12)
C22 0.0263(14) 0.0219(14) 0.0298(16) -0.0063(12) 0.0011(13) -0.0063(11)
C23 0.0288(15) 0.0243(15) 0.0307(17) -0.0022(13) 0.0000(14) -0.0025(13)
C24 0.0189(13) 0.0322(16) 0.0235(16) -0.0019(13) 0.0017(12) -0.0040(12)
C25 0.0210(12) 0.0301(15) 0.0261(16) -0.0070(12) 0.0029(12) -0.0116(11)
C26 0.0223(13) 0.0225(14) 0.0229(15) -0.0039(12) 0.0060(12) -0.0039(11)
C27 0.0190(12) 0.0216(14) 0.0252(15) -0.0061(12) 0.0004(12) -0.0048(11)
C28 0.0214(12) 0.0223(13) 0.0275(16) -0.0072(12) 0.0032(12) -0.0105(11)
C29 0.0391(17) 0.051(2) 0.0341(18) -0.0160(15) -0.0099(15) -0.0122(15)
C30 0.100(3) 0.091(3) 0.069(3) -0.033(2) -0.026(3) -0.048(2)
C31 0.050(2) 0.145(4) 0.047(2) -0.058(2) 0.0000(19) -0.020(3)
C32 0.047(2) 0.095(3) 0.045(2) -0.021(2) -0.0195(19) -0.001(2)
C33 0.0409(17) 0.0475(19) 0.0337(19) -0.0071(15) 0.0100(15) -0.0222(15)
C34 0.061(2) 0.064(2) 0.0287(19) -0.0114(18) 0.0098(18) -0.0217(19)
C35 0.0382(18) 0.076(3) 0.045(2) -0.013(2) 0.0196(17) -0.0218(18)
C36 0.051(2) 0.058(2) 0.034(2) 0.0040(18) 0.0119(18) -0.0171(18)
C37 0.0479(18) 0.0375(18) 0.034(2) 0.0085(15) -0.0140(16) -0.0169(15)
C38A 0.041(3) 0.058(4) 0.027(3) 0.019(3) -0.008(3) -0.013(3)
C39A 0.074(4) 0.034(3) 0.030(3) 0.016(2) -0.017(3) -0.030(3)
C40A 0.057(3) 0.042(3) 0.019(3) 0.008(2) -0.012(3) -0.019(3)
C38B 0.169(14) 0.045(6) 0.021(5) -0.001(5) -0.003(7) -0.012(8)
C39B 0.099(7) 0.095(7) 0.043(7) 0.032(6) -0.011(6) -0.072(6)
C40B 0.080(8) 0.055(7) 0.051(7) 0.014(6) -0.008(6) -0.003(6)
C41 0.0283(15) 0.0387(18) 0.0338(19) -0.0045(15) -0.0043(14) -0.0039(14)
C42 0.064(2) 0.051(2) 0.062(3) 0.018(2) -0.041(2) -0.0155(19)
C43 0.0428(18) 0.055(2) 0.039(2) -0.0062(18) -0.0137(17) -0.0113(17)
C44 0.035(2) 0.098(3) 0.059(3) -0.037(2) -0.0062(19) 0.009(2)
C45 0.0371(16) 0.0296(16) 0.0248(16) -0.0026(13) 0.0039(14) -0.0114(13)
C46 0.0276(13) 0.0207(14) 0.0200(15) 0.0040(12) -0.0042(12) -0.0082(11)
C47 0.0249(13) 0.0239(15) 0.0244(16) 0.0000(12) -0.0036(12) -0.0090(11)
C48 0.0458(16) 0.0312(16) 0.0295(17) -0.0033(13) -0.0114(14) -0.0188(13)
C49 0.0516(19) 0.0337(17) 0.0281(17) -0.0085(14) -0.0062(16) -0.0149(15)
C50 0.0306(15) 0.0450(19) 0.0283(17) -0.0100(15) 0.0033(14) -0.0101(14)
C51 0.0375(16) 0.0397(18) 0.0238(17) -0.0012(14) -0.0065(14) -0.0152(14)
C52 0.0409(16) 0.0219(14) 0.0268(17) 0.0012(13) -0.0061(14) -0.0134(13)
C1L 0.099(3) 0.044(2) 0.055(3) -0.0243(19) 0.024(2) -0.029(2)
C2L 0.097(3) 0.040(2) 0.061(3) -0.010(2) -0.027(3) -0.019(2)
C3L 0.040(2) 0.050(2) 0.114(4) -0.010(3) -0.014(2) -0.0124(18)
C4L 0.056(2) 0.053(3) 0.098(4) -0.015(3) 0.020(3) -0.020(2)
C5L 0.081(3) 0.054(2) 0.067(3) -0.024(2) 0.029(2) -0.033(2)
C6L 0.073(2) 0.048(2) 0.055(3) -0.0109(19) -0.009(2) -0.0264(19)
C7L 0.0376(19) 0.038(2) 0.080(3) -0.014(2) -0.002(2) -0.0089(16)
C8L 0.051(2) 0.044(2) 0.091(3) -0.021(2) 0.013(2) -0.0177(18)
C9L 0.130(4) 0.059(3) 0.061(3) 0.001(2) -0.011(3) -0.044(3)
C10L 0.134(4) 0.059(3) 0.056(3) -0.004(2) 0.001(3) -0.048(3)
C11L 0.0393(17) 0.063(2) 0.061(3) -0.008(2) -0.0049(18) -0.0281(16)
C12L 0.0542(18) 0.0493(19) 0.049(2) -0.0022(17) -0.0120(18) -0.0335(15)
C13L 0.067(2) 0.0332(17) 0.0342(19) -0.0061(15) -0.0072(17) -0.0246(16)
C14L 0.052(2) 0.046(2) 0.041(2) -0.0061(17) -0.0039(18) -0.0170(17)
C15L 0.077(3) 0.037(2) 0.042(2) -0.0032(17) -0.011(2) -0.011(2)
O1SA 0.268(5) 0.187(4) 0.044(2) -0.042(2) 0.061(3) -0.152(3)
N1SA 0.0340(13) 0.0421(16) 0.0368(16) -0.0075(13) 0.0038(13) -0.0135(12)
C1SA 0.101(3) 0.109(3) 0.106(4) -0.065(3) 0.060(3) -0.076(2)
C2SA 0.044(2) 0.076(3) 0.054(3) 0.001(2) -0.015(2) -0.009(2)
C3SA 0.055(2) 0.039(2) 0.066(3) 0.0044(19) -0.027(2) -0.0201(16)
O1SB 0.071(2) 0.0497(18) 0.102(3) -0.0204(18) 0.0085(19) -0.0095(16)
N1SB 0.074(2) 0.0518(19) 0.048(2) -0.0073(16) 0.0042(18) -0.0259(17)
C1SB 0.048(2) 0.045(2) 0.055(3) -0.0050(19) -0.0044(19) -0.0101(18)
C2SB 0.120(4) 0.092(3) 0.129(5) -0.060(3) 0.070(3) -0.068(3)
C3SB 0.052(2) 0.070(3) 0.062(3) -0.011(2) 0.001(2) -0.022(2)
O1SC 0.111(3) 0.095(3) 0.154(4) 0.005(3) -0.040(3) -0.022(3)
N1SC 0.062(2) 0.121(3) 0.081(3) 0.000(3) -0.008(2) -0.021(2)
C1SC 0.085(3) 0.121(4) 0.120(4) 0.001(4) -0.005(3) -0.029(3)
C2SC 0.133(5) 0.224(8) 0.153(6) 0.011(6) -0.024(5) -0.014(6)
C3SC 0.144(5) 0.154(6) 0.132(5) -0.026(5) 0.038(4) -0.066(4)
O1SD 0.091(5) 0.139(8) 0.176(11) 0.033(7) -0.001(6) -0.062(5)
N1SD 0.078(4) 0.087(5) 0.073(5) -0.039(4) 0.031(4) -0.045(4)
C1SD 0.073(5) 0.048(5) 0.143(10) -0.036(5) 0.054(6) -0.033(4)
C2SD 0.060(6) 0.111(8) 0.129(9) -0.078(6) 0.034(6) -0.011(6)
C3SD 0.272(11) 0.050(4) 0.091(7) -0.042(4) 0.105(7) -0.098(6)
O1SE 0.131(7) 0.117(6) 0.229(11) -0.021(6) -0.051(7) -0.038(6)
N1SE 0.084(4) 0.157(5) 0.124(5) -0.077(4) -0.031(4) -0.031(4)
C1SE 0.063(4) 0.193(6) 0.096(6) -0.054(5) -0.027(5) -0.022(5)
C2SE 0.143(10) 0.169(7) 0.176(11) -0.091(7) -0.001(8) -0.059(7)
C3SE 0.080(5) 0.066(7) 0.183(11) -0.031(6) -0.068(6) 0.013(5)
O1SF 0.121(7) 0.172(9) 0.087(6) -0.041(6) 0.026(5) -0.049(6)
N1SF 0.032(3) 0.070(4) 0.103(7) -0.038(4) 0.019(4) -0.022(3)
C1SF 0.098(6) 0.056(5) 0.093(7) -0.027(5) 0.042(6) -0.049(4)
C2SF 0.135(7) 0.284(16) 0.056(8) 0.003(9) 0.011(7) -0.157(8)
C3SF 0.070(5) 0.045(5) 0.128(8) -0.029(5) 0.071(5) -0.017(4)
O1W 0.086(4) 0.158(6) 0.130(6) 0.008(5) 0.058(4) -0.071(4)

loop_
_atom_type_symbol
_atom_type_description
_atom_type_scat_dispersion_real
_atom_type_scat_dispersion_imag
_atom_type_scat_source
C C 0.0033 0.0016 'International Tables Vol C Tables 4.2.6.8 and 6.1.1.4'
H H 0.0000 0.0000 'International Tables Vol C Tables 4.2.6.8 and 6.1.1.4'
N N 0.0061 0.0033 'International Tables Vol C Tables 4.2.6.8 and 6.1.1.4'
O O 0.0106 0.0060 'International Tables Vol C Tables 4.2.6.8 and 6.1.1.4'
Ni Ni 0.3393 1.1124 'International Tables Vol C Tables 4.2.6.8 and 6.1.1.4'

loop_
_geom_angle_atom_site_label_1
_geom_angle_atom_site_label_2
_geom_angle_atom_site_label_3
_geom_angle
_geom_angle_site_symmetry_1
_geom_angle_site_symmetry_3
N3L Ni1 N4L 86.28(15) . .
N3L Ni1 N6L 177.96(15) . .
N4L Ni1 N6L 93.99(15) . .
N3L Ni1 N1L 95.74(15) . .
N4L Ni1 N1L 176.59(13) . .
N6L Ni1 N1L 83.90(14) . .
N3L Ni1 O7 92.21(13) . .
N4L Ni1 O7 91.55(13) . .
N6L Ni1 O7 85.76(13) . .
N1L Ni1 O7 85.63(12) . .
N3L Ni1 O11 86.80(13) . .
N4L Ni1 O11 90.23(12) . .
N6L Ni1 O11 95.21(12) . .
N1L Ni1 O11 92.62(12) . .
O7 Ni1 O11 177.91(11) . .
N8L Ni2 N8L 180.000(1) 2_666 .
N8L Ni2 N7L 86.38(12) 2_666 2_666
N8L Ni2 N7L 93.62(12) . 2_666
N8L Ni2 N7L 93.62(12) 2_666 .
N8L Ni2 N7L 86.38(12) . .
N7L Ni2 N7L 180.00(17) 2_666 .
N8L Ni2 O4 89.77(11) 2_666 .
N8L Ni2 O4 90.23(11) . .
N7L Ni2 O4 92.66(11) 2_666 .
N7L Ni2 O4 87.34(11) . .
N8L Ni2 O4 90.23(11) 2_666 2_666
N8L Ni2 O4 89.77(11) . 2_666
N7L Ni2 O4 87.34(11) 2_666 2_666
N7L Ni2 O4 92.66(11) . 2_666
O4 Ni2 O4 180.0 . 2_666
C6 O1 C45 113.9(3) . .
C13 O2 C46 117.1(2) . .
C47 O4 Ni2 138.3(2) . .
C20 O5 C48 112.2(2) . .
C49 O7 Ni1 137.9(2) . .
C27 O8 C50 112.7(2) . .
C52 O11 Ni1 129.5(2) . .
C8L N1L C1L 114.3(4) . .
C8L N1L Ni1 107.4(3) . .
C1L N1L Ni1 112.9(3) . .
C1L N2L C2L 118.5(4) . .
C1L N2L C9L 114.0(5) . .
C2L N2L C9L 114.6(4) . .
C2L N3L C3L 114.8(4) . .
C2L N3L Ni1 114.6(3) . .
C3L N3L Ni1 105.5(3) . .
C4L N4L C5L 115.4(4) . .
C4L N4L Ni1 105.8(3) . .
C5L N4L Ni1 113.4(3) . .
C5L N5L C6L 117.5(4) . .
C5L N5L C10L 113.7(5) . .
C6L N5L C10L 114.4(4) . .
C6L N6L C7L 114.2(4) . .
C6L N6L Ni1 114.2(3) . .
C7L N6L Ni1 106.0(3) . .
C12L N7L C13L 113.5(3) . .
C12L N7L Ni2 105.5(2) . .
C13L N7L Ni2 114.0(2) . .
C14L N8L C11L 113.5(3) 2_666 .
C14L N8L Ni2 112.8(2) 2_666 .
C11L N8L Ni2 103.9(2) . .
C13L N9L C14L 117.3(3) . .
C13L N9L C15L 114.4(3) . .
C14L N9L C15L 114.1(4) . .
C2 C1 C6 117.9(3) . .
C2 C1 C28 119.5(3) . .
C6 C1 C28 122.6(3) . .
C3 C2 C1 123.0(3) . .
C2 C3 C4 116.1(3) . .
C2 C3 C29 120.1(3) . .
C4 C3 C29 123.6(3) . .
C5 C4 C3 123.2(3) . .
C4 C5 C6 118.5(3) . .
C4 C5 C7 119.4(3) . .
C6 C5 C7 122.2(3) . .
O1 C6 C5 119.5(2) . .
O1 C6 C1 119.9(3) . .
C5 C6 C1 120.6(3) . .
C5 C7 C8 111.7(2) . .
C13 C8 C9 118.2(3) . .
C13 C8 C7 123.7(3) . .
C9 C8 C7 117.9(3) . .
C10 C9 C8 122.5(3) . .
C9 C10 C11 117.1(3) . .
C9 C10 C33 123.2(3) . .
C11 C10 C33 119.6(3) . .
C10 C11 C12 122.8(3) . .
C11 C12 C13 118.6(3) . .
C11 C12 C14 121.3(3) . .
C13 C12 C14 120.0(3) . .
O2 C13 C8 122.7(3) . .
O2 C13 C12 116.6(3) . .
C8 C13 C12 120.6(3) . .
C12 C14 C15 110.1(3) . .
C20 C15 C16 118.2(3) . .
C20 C15 C14 121.5(3) . .
C16 C15 C14 120.2(3) . .
C17 C16 C15 123.2(3) . .
C16 C17 C18 116.8(3) . .
C16 C17 C37 121.8(3) . .
C18 C17 C37 121.4(3) . .
C19 C18 C17 122.6(3) . .
C18 C19 C20 118.2(3) . .
C18 C19 C21 119.9(3) . .
C20 C19 C21 121.9(3) . .
O5 C20 C15 120.1(2) . .
O5 C20 C19 119.3(3) . .
C15 C20 C19 120.6(3) . .
C19 C21 C22 112.4(3) . .
C23 C22 C27 117.8(3) . .
C23 C22 C21 120.7(3) . .
C27 C22 C21 121.5(3) . .
C22 C23 C24 122.3(3) . .
C25 C24 C23 117.4(3) . .
C25 C24 C41 121.5(3) . .
C23 C24 C41 121.1(3) . .
C24 C25 C26 122.6(3) . .
C25 C26 C27 117.8(3) . .
C25 C26 C28 121.3(3) . .
C27 C26 C28 120.8(3) . .
O8 C27 C22 119.4(3) . .
O8 C27 C26 118.5(3) . .
C22 C27 C26 122.1(3) . .
C26 C28 C1 111.3(2) . .
C31 C29 C3 111.9(3) . .
C31 C29 C32 106.8(4) . .
C3 C29 C32 110.8(3) . .
C31 C29 C30 112.7(4) . .
C3 C29 C30 108.2(3) . .
C32 C29 C30 106.3(4) . .
C35 C33 C34 109.2(3) . .
C35 C33 C10 109.4(3) . .
C34 C33 C10 111.5(3) . .
C35 C33 C36 108.3(3) . .
C34 C33 C36 108.0(3) . .
C10 C33 C36 110.4(3) . .
C38B C37 C40B 115.0(9) . .
C38B C37 C39A 142.2(6) . .
C40B C37 C39A 53.5(7) . .
C38B C37 C39B 114.6(10) . .
C40B C37 C39B 105.2(8) . .
C39A C37 C39B 52.7(6) . .
C38B C37 C40A 56.9(8) . .
C40B C37 C40A 60.3(7) . .
C39A C37 C40A 109.4(4) . .
C39B C37 C40A 143.3(6) . .
C38B C37 C17 106.9(5) . .
C40B C37 C17 109.6(6) . .
C39A C37 C17 110.9(4) . .
C39B C37 C17 105.1(5) . .
C40A C37 C17 111.5(4) . .
C38B C37 C38A 53.7(9) . .
C40B C37 C38A 137.9(6) . .
C39A C37 C38A 107.6(5) . .
C39B C37 C38A 61.7(6) . .
C40A C37 C38A 104.8(4) . .
C17 C37 C38A 112.4(3) . .
C44 C41 C42 112.9(4) . .
C44 C41 C43 107.2(4) . .
C42 C41 C43 106.5(3) . .
C44 C41 C24 107.9(3) . .
C42 C41 C24 111.0(3) . .
C43 C41 C24 111.4(3) . .
O1 C45 C52 116.0(3) . 1_565
O2 C46 C47 113.7(3) . .
O3 C47 O4 126.0(3) . .
O3 C47 C46 121.8(3) . .
O4 C47 C46 112.2(3) . .
O5 C48 C49 112.2(3) . .
O6 C49 O7 127.8(3) . .
O6 C49 C48 118.0(4) . .
O7 C49 C48 114.2(3) . .
O8 C50 C51 109.3(3) . .
O9 C51 O10 119.3(3) . .
O9 C51 C50 122.5(3) . .
O10 C51 C50 118.2(3) . .
O12 C52 O11 126.2(3) . .
O12 C52 C45 119.7(3) . 1_545
O11 C52 C45 114.0(3) . 1_545
N2L C1L N1L 113.9(4) . .
N2L C2L N3L 113.3(4) . .
C4L C3L N3L 108.0(4) . .
N4L C4L C3L 109.1(4) . .
N5L C5L N4L 114.5(4) . .
N5L C6L N6L 111.2(4) . .
C8L C7L N6L 109.1(4) . .
N1L C8L C7L 108.0(4) . .
N8L C11L C12L 110.1(3) . .
N7L C12L C11L 108.4(3) . .
N9L C13L N7L 114.1(3) . .
N9L C14L N8L 114.3(3) . 2_666
C1SA N1SA C3SA 120.57(16) . .
C1SA N1SA C2SA 123.7(2) . .
C3SA N1SA C2SA 115.7(2) . .
O1SA C1SA N1SA 123.5(2) . .
C1SB N1SB C2SB 119.1(3) . .
C1SB N1SB C3SB 123.05(19) . .
C2SB N1SB C3SB 117.7(3) . .
O1SB C1SB N1SB 124.4(2) . .
C1SC N1SC C3SC 117.8(2) . .
C1SC N1SC C2SC 125.63(18) . .
C3SC N1SC C2SC 116.6(2) . .
O1SC C1SC N1SC 119.4(2) . .
C1SD N1SD C2SD 119.1(2) . .
C1SD N1SD C3SD 121.5(5) . .
C2SD N1SD C3SD 119.4(5) . .
O1SD C1SD N1SD 113.6(4) . .
C1SE N1SE C2SE 121.34(12) . .
C1SE N1SE C3SE 121.45(15) . .
C2SE N1SE C3SE 117.21(13) . .
O1SE C1SE N1SE 132.1(5) . .
N1SF N1SF C2SF 93.0(4) 2_566 2_566
N1SF N1SF C1SF 159.3(4) 2_566 .
C2SF N1SF C1SF 101.3(4) 2_566 .
N1SF N1SF C3SF 69.9(3) 2_566 2_566
C2SF N1SF C3SF 156.3(7) 2_566 2_566
C1SF N1SF C3SF 91.76(19) . 2_566
N1SF N1SF C3SF 69.7(3) 2_566 .
C2SF N1SF C3SF 28.6(5) 2_566 .
C1SF N1SF C3SF 127.9(2) . .
C3SF N1SF C3SF 139.66(16) 2_566 .
N1SF N1SF C2SF 43.5(4) 2_566 .
C2SF N1SF C2SF 136.5(2) 2_566 .
C1SF N1SF C2SF 120.6(4) . .
C3SF N1SF C2SF 29.8(4) 2_566 .
C3SF N1SF C2SF 111.5(4) . .
O1SF C1SF N1SF 122.1(3) . .
O1SF C1SF C2SF 90.8(3) . 2_566
N1SF C1SF C2SF 32.36(11) . 2_566
O1SF C1SF C3SF 167.8(3) . 2_566
N1SF C1SF C3SF 46.06(11) . 2_566
C2SF C1SF C3SF 77.07(11) 2_566 2_566
C3SF C2SF N1SF 111.5(5) 2_566 2_566
C3SF C2SF N1SF 74.9(4) 2_566 .
N1SF C2SF N1SF 43.5(2) 2_566 .
C3SF C2SF C1SF 152.5(9) 2_566 2_566
N1SF C2SF C1SF 46.3(4) 2_566 2_566
N1SF C2SF C1SF 88.8(4) . 2_566
C2SF C3SF N1SF 75.2(4) 2_566 2_566
C2SF C3SF N1SF 39.9(4) 2_566 .
N1SF C3SF N1SF 40.34(16) 2_566 .
C2SF C3SF C1SF 116.2(6) 2_566 2_566
N1SF C3SF C1SF 42.18(16) 2_566 2_566
N1SF C3SF C1SF 82.1(2) . 2_566

loop_
_geom_bond_atom_site_label_1
_geom_bond_atom_site_label_2
_geom_bond_distance
_geom_bond_site_symmetry_2
Ni1 N3L 2.027(4) .
Ni1 N4L 2.046(4) .
Ni1 N6L 2.062(4) .
Ni1 N1L 2.070(3) .
Ni1 O7 2.093(3) .
Ni1 O11 2.159(2) .
Ni2 N8L 2.059(3) 2_666
Ni2 N8L 2.059(3) .
Ni2 N7L 2.059(3) 2_666
Ni2 N7L 2.059(3) .
Ni2 O4 2.101(2) .
Ni2 O4 2.101(2) 2_666
O1 C6 1.389(4) .
O1 C45 1.434(4) .
O2 C13 1.384(4) .
O2 C46 1.443(3) .
O3 C47 1.244(4) .
O4 C47 1.257(4) .
O5 C20 1.384(4) .
O5 C48 1.456(4) .
O6 C49 1.221(5) .
O7 C49 1.260(5) .
O8 C27 1.386(3) .
O8 C50 1.429(4) .
O9 C51 1.194(5) .
O10 C51 1.315(4) .
O11 C52 1.265(4) .
O12 C52 1.233(4) .
N1L C8L 1.445(6) .
N1L C1L 1.494(6) .
N2L C1L 1.422(7) .
N2L C2L 1.432(7) .
N2L C9L 1.451(7) .
N3L C2L 1.467(7) .
N3L C3L 1.514(6) .
N4L C4L 1.452(6) .
N4L C5L 1.492(7) .
N5L C5L 1.445(7) .
N5L C6L 1.451(7) .
N5L C10L 1.456(7) .
N6L C6L 1.467(6) .
N6L C7L 1.489(6) .
N7L C12L 1.464(5) .
N7L C13L 1.493(5) .
N8L C14L 1.476(5) 2_666
N8L C11L 1.478(6) .
N9L C13L 1.427(5) .
N9L C14L 1.449(6) .
N9L C15L 1.453(5) .
C1 C2 1.395(5) .
C1 C6 1.407(4) .
C1 C28 1.513(4) .
C2 C3 1.394(5) .
C3 C4 1.398(4) .
C3 C29 1.529(5) .
C4 C5 1.387(5) .
C5 C6 1.390(4) .
C5 C7 1.515(4) .
C7 C8 1.524(5) .
C8 C13 1.391(5) .
C8 C9 1.414(4) .
C9 C10 1.382(5) .
C10 C11 1.388(5) .
C10 C33 1.537(5) .
C11 C12 1.394(5) .
C12 C13 1.399(5) .
C12 C14 1.518(5) .
C14 C15 1.518(4) .
C15 C20 1.386(4) .
C15 C16 1.395(4) .
C16 C17 1.373(4) .
C17 C18 1.401(5) .
C17 C37 1.545(5) .
C18 C19 1.383(5) .
C19 C20 1.408(4) .
C19 C21 1.527(5) .
C21 C22 1.530(5) .
C22 C23 1.391(4) .
C22 C27 1.392(4) .
C23 C24 1.402(5) .
C24 C25 1.389(4) .
C24 C41 1.540(4) .
C25 C26 1.389(4) .
C26 C27 1.397(5) .
C26 C28 1.510(4) .
C29 C31 1.512(6) .
C29 C32 1.545(6) .
C29 C30 1.548(7) .
C33 C35 1.512(5) .
C33 C34 1.537(6) .
C33 C36 1.538(5) .
C37 C38B 1.445(13) .
C37 C40B 1.477(12) .
C37 C39A 1.488(8) .
C37 C39B 1.513(14) .
C37 C40A 1.521(8) .
C37 C38A 1.573(7) .
C41 C44 1.511(5) .
C41 C42 1.535(6) .
C41 C43 1.538(6) .
C45 C52 1.524(4) 1_565
C46 C47 1.516(5) .
C48 C49 1.506(5) .
C50 C51 1.499(5) .
C52 C45 1.524(4) 1_545
C3L C4L 1.499(9) .
C7L C8L 1.488(8) .
C11L C12L 1.506(6) .
C14L N8L 1.476(5) 2_666
O1SA C1SA 1.2091(12) .
N1SA C1SA 1.3582(12) .
N1SA C3SA 1.4592(12) .
N1SA C2SA 1.4593(12) .
O1SB C1SB 1.2102(13) .
N1SB C1SB 1.3593(12) .
N1SB C2SB 1.4592(13) .
N1SB C3SB 1.4594(13) .
O1SC C1SC 1.2097(13) .
N1SC C1SC 1.3595(12) .
N1SC C3SC 1.4592(13) .
N1SC C2SC 1.4596(13) .
O1SD C1SD 1.2099(13) .
N1SD C1SD 1.3604(13) .
N1SD C2SD 1.4600(13) .
N1SD C3SD 1.4603(13) .
O1SE C1SE 1.2094(12) .
N1SE C1SE 1.3602(12) .
N1SE C2SE 1.4603(9) .
N1SE C3SE 1.468(2) .
O1SF C1SF 1.2097(13) .
N1SF N1SF 1.006(4) 2_566
N1SF C2SF 1.006(7) 2_566
N1SF C1SF 1.3594(12) .
N1SF C3SF 1.458(5) 2_566
N1SF C3SF 1.4596(13) .
N1SF C2SF 1.4598(13) .
C1SF C2SF 1.844(10) 2_566
C1SF C3SF 2.024(6) 2_566
C2SF C3SF 0.750(10) 2_566
C2SF N1SF 1.006(7) 2_566
C2SF C1SF 1.844(10) 2_566
C3SF C2SF 0.750(10) 2_566
C3SF N1SF 1.458(5) 2_566
C3SF C1SF 2.024(6) 2_566

loop_
_geom_hbond_atom_site_label_D
_geom_hbond_atom_site_label_H
_geom_hbond_atom_site_label_A
_geom_hbond_distance_DH
_geom_hbond_distance_HA
_geom_hbond_distance_DA
_geom_hbond_angle_DHA
_geom_hbond_site_symmetry_A
O10 H10A O5 0.84 2.30 2.811(3) 120.1 .
N1L H1LC O11 0.93 2.76 3.059(4) 100.0 .
N1L H1LC O12 0.93 2.09 2.907(5) 145.8 .
N3L H3LC O11 0.93 2.53 2.878(5) 102.2 .
N4L H4LC O7 0.93 2.67 2.966(4) 99.3 .
N6L H6LC O7 0.93 2.52 2.827(5) 99.8 .
N8L H8LC O4 0.93 2.68 2.947(4) 97.2 .
N7L H7N O3 0.93 2.20 3.035(4) 149.5 2_666
N7L H7N O4 0.93 2.74 3.009(4) 97.7 2_666
O1W H1WB O1SD 0.89 2.10 2.992(12) 176.9 2_756
O1W H1WA O6 0.89 1.76 2.653(8) 176.6 2_756

loop_
_geom_torsion_atom_site_label_1
_geom_torsion_atom_site_label_2
_geom_torsion_atom_site_label_3
_geom_torsion_atom_site_label_4
_geom_torsion
_geom_torsion_site_symmetry_1
_geom_torsion_site_symmetry_4
N8L Ni2 O4 C47 98.8(3) 2_666 .
N8L Ni2 O4 C47 -81.2(3) . .
N7L Ni2 O4 C47 12.4(3) 2_666 .
N7L Ni2 O4 C47 -167.6(3) . .
N3L Ni1 O7 C49 77.5(4) . .
N4L Ni1 O7 C49 -8.9(4) . .
N6L Ni1 O7 C49 -102.7(4) . .
N1L Ni1 O7 C49 173.1(4) . .
N3L Ni1 O11 C52 94.7(3) . .
N4L Ni1 O11 C52 -179.0(3) . .
N6L Ni1 O11 C52 -85.0(3) . .
N1L Ni1 O11 C52 -0.9(3) . .
N3L Ni1 N1L C8L 162.2(3) . .
N6L Ni1 N1L C8L -15.8(3) . .
O7 Ni1 N1L C8L 70.4(3) . .
O11 Ni1 N1L C8L -110.7(3) . .
N3L Ni1 N1L C1L 35.3(3) . .
N6L Ni1 N1L C1L -142.7(3) . .
O7 Ni1 N1L C1L -56.5(3) . .
O11 Ni1 N1L C1L 122.4(3) . .
N4L Ni1 N3L C2L 140.5(3) . .
N1L Ni1 N3L C2L -36.7(3) . .
O7 Ni1 N3L C2L 49.1(3) . .
O11 Ni1 N3L C2L -129.0(3) . .
N4L Ni1 N3L C3L 13.3(3) . .
N1L Ni1 N3L C3L -164.0(3) . .
O7 Ni1 N3L C3L -78.1(3) . .
O11 Ni1 N3L C3L 103.7(3) . .
N6L Ni1 N4L C4L -166.1(3) . .
O7 Ni1 N4L C4L 108.0(3) . .
O11 Ni1 N4L C4L -70.9(3) . .
N3L Ni1 N4L C5L 143.3(3) . .
N6L Ni1 N4L C5L -38.7(3) . .
O7 Ni1 N4L C5L -124.5(3) . .
O11 Ni1 N4L C5L 56.6(3) . .
N4L Ni1 N6L C6L 42.4(3) . .
N1L Ni1 N6L C6L -140.3(3) . .
O7 Ni1 N6L C6L 133.6(3) . .
O11 Ni1 N6L C6L -48.2(3) . .
N4L Ni1 N6L C7L 169.0(3) . .
N1L Ni1 N6L C7L -13.7(3) . .
O7 Ni1 N6L C7L -99.8(3) . .
O11 Ni1 N6L C7L 78.4(3) . .
N8L Ni2 N7L C12L 165.7(2) 2_666 .
N8L Ni2 N7L C12L -14.3(2) . .
O4 Ni2 N7L C12L 76.1(2) . .
O4 Ni2 N7L C12L -103.9(2) 2_666 .
N8L Ni2 N7L C13L 40.5(2) 2_666 .
N8L Ni2 N7L C13L -139.5(2) . .
O4 Ni2 N7L C13L -49.1(2) . .
O4 Ni2 N7L C13L 130.9(2) 2_666 .
N7L Ni2 N8L C14L 41.6(3) 2_666 2_666
N7L Ni2 N8L C14L -138.4(3) . 2_666
O4 Ni2 N8L C14L 134.3(2) . 2_666
O4 Ni2 N8L C14L -45.7(2) 2_666 2_666
N7L Ni2 N8L C11L 165.0(3) 2_666 .
N7L Ni2 N8L C11L -15.0(3) . .
O4 Ni2 N8L C11L -102.3(3) . .
O4 Ni2 N8L C11L 77.7(3) 2_666 .
C6 C1 C2 C3 4.2(5) . .
C28 C1 C2 C3 -173.1(3) . .
C1 C2 C3 C4 2.7(5) . .
C1 C2 C3 C29 -173.6(3) . .
C2 C3 C4 C5 -4.4(5) . .
C29 C3 C4 C5 171.7(3) . .
C3 C4 C5 C6 -0.9(5) . .
C3 C4 C5 C7 177.8(3) . .
C45 O1 C6 C5 110.5(3) . .
C45 O1 C6 C1 -72.6(3) . .
C4 C5 C6 O1 -174.9(3) . .
C7 C5 C6 O1 6.3(4) . .
C4 C5 C6 C1 8.3(5) . .
C7 C5 C6 C1 -170.5(3) . .
C2 C1 C6 O1 173.4(3) . .
C28 C1 C6 O1 -9.4(4) . .
C2 C1 C6 C5 -9.8(5) . .
C28 C1 C6 C5 167.4(3) . .
C4 C5 C7 C8 -79.0(4) . .
C6 C5 C7 C8 99.7(3) . .
C5 C7 C8 C13 -85.5(4) . .
C5 C7 C8 C9 89.6(3) . .
C13 C8 C9 C10 2.7(4) . .
C7 C8 C9 C10 -172.8(3) . .
C8 C9 C10 C11 -0.1(4) . .
C8 C9 C10 C33 -178.1(3) . .
C9 C10 C11 C12 0.1(4) . .
C33 C10 C11 C12 178.1(3) . .
C10 C11 C12 C13 -2.6(4) . .
C10 C11 C12 C14 175.2(3) . .
C46 O2 C13 C8 -59.4(4) . .
C46 O2 C13 C12 124.6(3) . .
C9 C8 C13 O2 178.9(2) . .
C7 C8 C13 O2 -6.0(4) . .
C9 C8 C13 C12 -5.3(4) . .
C7 C8 C13 C12 169.9(3) . .
C11 C12 C13 O2 -178.6(2) . .
C14 C12 C13 O2 3.5(4) . .
C11 C12 C13 C8 5.3(4) . .
C14 C12 C13 C8 -172.6(3) . .
C11 C12 C14 C15 -81.0(3) . .
C13 C12 C14 C15 96.8(3) . .
C12 C14 C15 C20 -103.2(4) . .
C12 C14 C15 C16 72.9(4) . .
C20 C15 C16 C17 3.9(5) . .
C14 C15 C16 C17 -172.4(3) . .
C15 C16 C17 C18 1.4(5) . .
C15 C16 C17 C37 -177.1(3) . .
C16 C17 C18 C19 -2.7(5) . .
C37 C17 C18 C19 175.9(3) . .
C17 C18 C19 C20 -1.4(5) . .
C17 C18 C19 C21 179.1(3) . .
C48 O5 C20 C15 -68.5(4) . .
C48 O5 C20 C19 111.7(3) . .
C16 C15 C20 O5 172.1(3) . .
C14 C15 C20 O5 -11.7(5) . .
C16 C15 C20 C19 -8.1(5) . .
C14 C15 C20 C19 168.1(3) . .
C18 C19 C20 O5 -173.3(3) . .
C21 C19 C20 O5 6.2(5) . .
C18 C19 C20 C15 6.9(5) . .
C21 C19 C20 C15 -173.6(3) . .
C18 C19 C21 C22 -81.7(4) . .
C20 C19 C21 C22 98.8(4) . .
C19 C21 C22 C23 99.2(3) . .
C19 C21 C22 C27 -80.5(4) . .
C27 C22 C23 C24 0.1(5) . .
C21 C22 C23 C24 -179.6(3) . .
C22 C23 C24 C25 1.9(5) . .
C22 C23 C24 C41 -175.4(3) . .
C23 C24 C25 C26 -1.8(5) . .
C41 C24 C25 C26 175.5(3) . .
C24 C25 C26 C27 -0.2(4) . .
C24 C25 C26 C28 177.9(3) . .
C50 O8 C27 C22 -90.0(3) . .
C50 O8 C27 C26 91.3(3) . .
C23 C22 C27 O8 179.0(3) . .
C21 C22 C27 O8 -1.3(4) . .
C23 C22 C27 C26 -2.3(5) . .
C21 C22 C27 C26 177.4(3) . .
C25 C26 C27 O8 -178.9(3) . .
C28 C26 C27 O8 3.0(4) . .
C25 C26 C27 C22 2.4(4) . .
C28 C26 C27 C22 -175.7(3) . .
C25 C26 C28 C1 -91.0(3) . .
C27 C26 C28 C1 87.1(4) . .
C2 C1 C28 C26 69.4(4) . .
C6 C1 C28 C26 -107.7(3) . .
C2 C3 C29 C31 -170.7(4) . .
C4 C3 C29 C31 13.3(6) . .
C2 C3 C29 C32 -51.6(5) . .
C4 C3 C29 C32 132.4(4) . .
C2 C3 C29 C30 64.6(4) . .
C4 C3 C29 C30 -111.4(4) . .
C9 C10 C33 C35 109.2(4) . .
C11 C10 C33 C35 -68.7(4) . .
C9 C10 C33 C34 -11.7(4) . .
C11 C10 C33 C34 170.4(3) . .
C9 C10 C33 C36 -131.7(4) . .
C11 C10 C33 C36 50.4(4) . .
C16 C17 C37 C38B -63.6(10) . .
C18 C17 C37 C38B 117.9(9) . .
C16 C17 C37 C40B 171.2(7) . .
C18 C17 C37 C40B -7.3(8) . .
C16 C17 C37 C39A 113.9(5) . .
C18 C17 C37 C39A -64.7(5) . .
C16 C17 C37 C39B 58.5(7) . .
C18 C17 C37 C39B -120.0(6) . .
C16 C17 C37 C40A -124.0(4) . .
C18 C17 C37 C40A 57.5(5) . .
C16 C17 C37 C38A -6.6(6) . .
C18 C17 C37 C38A 174.9(4) . .
C25 C24 C41 C44 -94.4(4) . .
C23 C24 C41 C44 82.8(4) . .
C25 C24 C41 C42 141.4(4) . .
C23 C24 C41 C42 -41.3(4) . .
C25 C24 C41 C43 22.9(4) . .
C23 C24 C41 C43 -159.8(3) . .
C6 O1 C45 C52 -84.8(3) . 1_565
C13 O2 C46 C47 -130.3(3) . .
Ni2 O4 C47 O3 -12.2(5) . .
Ni2 O4 C47 C46 170.3(2) . .
O2 C46 C47 O3 26.0(4) . .
O2 C46 C47 O4 -156.3(2) . .
C20 O5 C48 C49 -81.4(3) . .
Ni1 O7 C49 O6 -5.6(7) . .
Ni1 O7 C49 C48 175.1(3) . .
O5 C48 C49 O6 -58.4(4) . .
O5 C48 C49 O7 121.0(3) . .
C27 O8 C50 C51 -169.8(3) . .
O8 C50 C51 O9 160.8(4) . .
O8 C50 C51 O10 -19.1(5) . .
Ni1 O11 C52 O12 31.3(5) . .
Ni1 O11 C52 C45 -151.6(2) . 1_545
C2L N2L C1L N1L 71.6(6) . .
C9L N2L C1L N1L -67.9(5) . .
C8L N1L C1L N2L -175.7(4) . .
Ni1 N1L C1L N2L -52.5(4) . .
C1L N2L C2L N3L -72.1(5) . .
C9L N2L C2L N3L 67.2(5) . .
C3L N3L C2L N2L 176.7(3) . .
Ni1 N3L C2L N2L 54.4(4) . .
C2L N3L C3L C4L -166.9(4) . .
Ni1 N3L C3L C4L -39.7(4) . .
C5L N4L C4L C3L -169.0(4) . .
Ni1 N4L C4L C3L -42.7(5) . .
N3L C3L C4L N4L 56.7(5) . .
C6L N5L C5L N4L -70.2(6) . .
C10L N5L C5L N4L 67.4(5) . .
C4L N4L C5L N5L 176.5(4) . .
Ni1 N4L C5L N5L 54.2(5) . .
C5L N5L C6L N6L 72.0(5) . .
C10L N5L C6L N6L -65.3(5) . .
C7L N6L C6L N5L 178.6(3) . .
Ni1 N6L C6L N5L -59.1(4) . .
C6L N6L C7L C8L 167.6(3) . .
Ni1 N6L C7L C8L 40.9(4) . .
C1L N1L C8L C7L 168.5(4) . .
Ni1 N1L C8L C7L 42.4(4) . .
N6L C7L C8L N1L -56.9(4) . .
C14L N8L C11L C12L 164.9(3) 2_666 .
Ni2 N8L C11L C12L 42.0(4) . .
C13L N7L C12L C11L 166.3(3) . .
Ni2 N7L C12L C11L 40.7(4) . .
N8L C11L C12L N7L -58.0(4) . .
C14L N9L C13L N7L 68.3(4) . .
C15L N9L C13L N7L -69.4(4) . .
C12L N7L C13L N9L -176.4(3) . .
Ni2 N7L C13L N9L -55.6(3) . .
C13L N9L C14L N8L -70.5(4) . 2_666
C15L N9L C14L N8L 67.2(4) . 2_666
C3SA N1SA C1SA O1SA -178.7(5) . .
C2SA N1SA C1SA O1SA -1.5(6) . .
C2SB N1SB C1SB O1SB -175.4(3) . .
C3SB N1SB C1SB O1SB 0.4(4) . .
C3SC N1SC C1SC O1SC -0.1(3) . .
C2SC N1SC C1SC O1SC -179.3(3) . .
C2SD N1SD C1SD O1SD 5.3(7) . .
C3SD N1SD C1SD O1SD -176.1(4) . .
C2SE N1SE C1SE O1SE -179.5(3) . .
C3SE N1SE C1SE O1SE 0.2(3) . .
N1SF N1SF C1SF O1SF -149.4(14) 2_566 .
C2SF N1SF C1SF O1SF -16.3(9) 2_566 .
C3SF N1SF C1SF O1SF -176.5(7) 2_566 .
C3SF N1SF C1SF O1SF -4.5(10) . .
C2SF N1SF C1SF O1SF 175.6(6) . .
N1SF N1SF C1SF C2SF -133.0(19) 2_566 2_566
C3SF N1SF C1SF C2SF -160.1(8) 2_566 2_566
C3SF N1SF C1SF C2SF 11.8(8) . 2_566
C2SF N1SF C1SF C2SF -168.1(6) . 2_566
N1SF N1SF C1SF C3SF 27.1(14) 2_566 2_566
C2SF N1SF C1SF C3SF 160.1(8) 2_566 2_566
C3SF N1SF C1SF C3SF 171.9(6) . 2_566
C2SF N1SF C1SF C3SF -7.9(6) . 2_566
N1SF N1SF C2SF C3SF -146.7(14) 2_566 2_566
C2SF N1SF C2SF C3SF -146.7(14) 2_566 2_566
C1SF N1SF C2SF C3SF 16.1(12) . 2_566
C3SF N1SF C2SF C3SF -163.8(7) . 2_566
C2SF N1SF C2SF N1SF 0.000(3) 2_566 2_566
C1SF N1SF C2SF N1SF 162.9(9) . 2_566
C3SF N1SF C2SF N1SF 146.7(14) 2_566 2_566
C3SF N1SF C2SF N1SF -17.0(8) . 2_566
N1SF N1SF C2SF C1SF 10.8(6) 2_566 2_566
C2SF N1SF C2SF C1SF 10.8(5) 2_566 2_566
C1SF N1SF C2SF C1SF 173.6(3) . 2_566
C3SF N1SF C2SF C1SF 157.5(12) 2_566 2_566
C3SF N1SF C2SF C1SF -6.2(7) . 2_566
N1SF N1SF C3SF C2SF 142.7(16) 2_566 2_566
C1SF N1SF C3SF C2SF -24.8(15) . 2_566
C3SF N1SF C3SF C2SF 142.7(16) 2_566 2_566
C2SF N1SF C3SF C2SF 155.1(10) . 2_566
C2SF N1SF C3SF N1SF -142.7(15) 2_566 2_566
C1SF N1SF C3SF N1SF -167.5(9) . 2_566
C3SF N1SF C3SF N1SF 0.000(1) 2_566 2_566
C2SF N1SF C3SF N1SF 12.4(5) . 2_566
N1SF N1SF C3SF C1SF -6.7(4) 2_566 2_566
C2SF N1SF C3SF C1SF -149.3(15) 2_566 2_566
C1SF N1SF C3SF C1SF -174.1(4) . 2_566
C3SF N1SF C3SF C1SF -6.7(4) 2_566 2_566
C2SF N1SF C3SF C1SF 5.7(6) . 2_566
